data_7211860
loop_
_publ_author_name
'Zhang, Zhi-Ling'
'Shen, Gui-Lan'
'Cheng, Ying'
'Ding, You-Bang'
'Yin, Ye-Gao'
'Li, Dan'

_publ_section_title
;
 Isomorphic polysupramolecules assembled from mixed valent Cu-triazolate
 sheets, benzene-1,3,5-tricarboxylates and halides
;
_journal_issue 4
_journal_name_full CrystEngComm
_journal_page_first 1171
_journal_paper_doi 10.1039/b915850b
_journal_volume 12
_journal_year 2010
_chemical_formula_moiety 'C17 H11 Br Cu6 N12 O6'
_chemical_formula_sum 'C17 H11 Br Cu6 N12 O6'
_chemical_formula_weight 940.58
_chemical_name_systematic
;
?
;
_space_group_IT_number 87
_symmetry_cell_setting tetragonal
_symmetry_space_group_name_Hall '-I 4'
_symmetry_space_group_name_H-M 'I 4/m'
_atom_sites_solution_hydrogens geom
_atom_sites_solution_primary direct
_atom_sites_solution_secondary difmap
_audit_creation_method SHELXL-97
_cell_angle_alpha 90.00
_cell_angle_beta 90.00
_cell_angle_gamma 90.00
_cell_formula_units_Z 8
_cell_length_a 20.3711(5)
_cell_length_b 20.3711(5)
_cell_length_c 13.7711(8)
_cell_measurement_temperature 293(2)
_cell_measurement_theta_max 27.490
_cell_measurement_theta_min 1.4
_cell_volume 5714.8(4)
_computing_cell_refinement 'SAINT (Bruker, 2002)'
_computing_data_collection 'SMART (Bruker, 2002)'
_computing_data_reduction SMART
_computing_molecular_graphics 'ORTEPII (Johnson, 1976)'
_computing_publication_material SHELXL97
_computing_structure_refinement 'SHELXL-97 (Sheldrick, 1997)'
_computing_structure_solution 'SHELXS-97 (Sheldrick, 1990)'
_diffrn_ambient_temperature 293(2)
_diffrn_measured_fraction_theta_full 0.994
_diffrn_measured_fraction_theta_max 0.994
_diffrn_measurement_device_type 'Bruker APEX area-detector'
_diffrn_measurement_method '\f and \w'
_diffrn_radiation_monochromator graphite
_diffrn_radiation_source 'fine-focus sealed tube'
_diffrn_radiation_type MoK\a
_diffrn_radiation_wavelength 0.71073
_diffrn_reflns_av_R_equivalents 0.0295
_diffrn_reflns_av_sigmaI/netI 0.0471
_diffrn_reflns_limit_h_max 26
_diffrn_reflns_limit_h_min -21
_diffrn_reflns_limit_k_max 16
_diffrn_reflns_limit_k_min -26
_diffrn_reflns_limit_l_max 17
_diffrn_reflns_limit_l_min -17
_diffrn_reflns_number 17794
_diffrn_reflns_theta_full 27.49
_diffrn_reflns_theta_max 27.49
_diffrn_reflns_theta_min 1.41
_diffrn_standards_decay_% 0
_diffrn_standards_interval_count 0
_diffrn_standards_interval_time 0
_exptl_absorpt_coefficient_mu 5.839
_exptl_absorpt_correction_T_max 0.496
_exptl_absorpt_correction_T_min 0.339
_exptl_absorpt_correction_type multi-scan
_exptl_absorpt_process_details '(SADABS; Bruker, 2002)'
_exptl_crystal_colour colorless
_exptl_crystal_density_diffrn 2.184
_exptl_crystal_density_meas ?
_exptl_crystal_density_method 'not measured'
_exptl_crystal_description block
_exptl_crystal_F_000 3632.0
_exptl_crystal_size_max 0.20
_exptl_crystal_size_mid 0.16
_exptl_crystal_size_min 0.12
_refine_diff_density_max 0.943
_refine_diff_density_min -1.310
_refine_diff_density_rms 0.325
_refine_ls_extinction_method none
_refine_ls_goodness_of_fit_ref 1.138
_refine_ls_hydrogen_treatment constr
_refine_ls_matrix_type full
_refine_ls_number_parameters 198
_refine_ls_number_reflns 3402
_refine_ls_number_restraints 9
_refine_ls_restrained_S_all 1.182
_refine_ls_R_factor_all 0.0542
_refine_ls_R_factor_gt 0.0366
_refine_ls_shift/su_max 0.000
_refine_ls_shift/su_mean 0.000
_refine_ls_structure_factor_coef Fsqd
_refine_ls_weighting_details 'calc w=1/[\s^2^(Fo^2^)+(0.0558P)^2^+4.3037P] where P=(Fo^2^+2Fc^2^)/3'
_refine_ls_weighting_scheme calc
_refine_ls_wR_factor_gt 0.0963
_refine_ls_wR_factor_ref 0.1206
_reflns_number_gt 2588
_reflns_number_total 3419
_reflns_threshold_expression >2sigma(I)
_cod_data_source_file b915850b.txt
_cod_data_source_block 'data_cu1'
_cod_depositor_comments
;
The following automatic conversions were performed:

'_symmetry_cell_setting' value 'Tetragonal' changed to 'tetragonal'
according to /home/saulius/struct/CIF-dictionaries/cif_core.dic
dictionary named 'cif_core.dic' version 2.4.2 from 2011-04-26.

Automatic conversion script
Id: cif_fix_values 1891 2012-01-12 08:04:46Z andrius 

The following automatic conversions were performed:

'_exptl_crystal_density_meas' value 'not measured' was changed to '?'
- the value is perceived as not measured.

Automatic conversion script
Id: cif_fix_values 3008 2015-01-20 13:52:24Z robertas 
;
_cod_database_code 7211860

loop_
_symmetry_equiv_pos_as_xyz
'x, y, z'
'-x, -y, z'
'-y, x, z'
'y, -x, z'
'x+1/2, y+1/2, z+1/2'
'-x+1/2, -y+1/2, z+1/2'
'-y+1/2, x+1/2, z+1/2'
'y+1/2, -x+1/2, z+1/2'
'-x, -y, -z'
'x, y, -z'
'y, -x, -z'
'-y, x, -z'
'-x+1/2, -y+1/2, -z+1/2'
'x+1/2, y+1/2, -z+1/2'
'y+1/2, -x+1/2, -z+1/2'
'-y+1/2, x+1/2, -z+1/2'

loop_
_atom_site_label
_atom_site_type_symbol
_atom_site_fract_x
_atom_site_fract_y
_atom_site_fract_z
_atom_site_U_iso_or_equiv
_atom_site_adp_type
_atom_site_occupancy
_atom_site_symmetry_multiplicity
_atom_site_calc_flag
_atom_site_refinement_flags
Br1 Br 0.0000 0.0000 0.0000 0.0379(4) Uani 1 8 d S
Br2 Br 0.0000 0.0000 0.25034(9) 0.0366(2) Uani 1 4 d S
Br3 Br 0.5000 0.5000 0.0000 0.0392(4) Uani 1 8 d S
Cu1 Cu 0.01634(4) 0.11757(5) 0.12555(6) 0.0583(3) Uani 1 1 d .
Cu2 Cu 0.28272(5) 0.21734(5) 0.12290(4) 0.05069(19) Uani 1 1 d .
Cu3 Cu 0.51526(4) 0.38291(6) 0.12822(6) 0.0608(3) Uani 1 1 d .
O1 O 0.36681(18) 0.1367(2) 0.08034(18) 0.0394(6) Uani 1 1 d .
O2 O 0.57392(18) 0.1264(2) 0.2576(2) 0.0593(10) Uani 1 1 d .
O3 O 0.6682(2) 0.1259(4) 0.1841(3) 0.120(2) Uani 1 1 d U
N1 N 0.1092(3) 0.1241(3) 0.1283(3) 0.0405(13) Uani 1 1 d .
N2 N 0.2111(3) 0.1593(3) 0.1269(3) 0.0432(14) Uani 1 1 d .
N3 N 0.1496(3) 0.0706(3) 0.1250(3) 0.0396(14) Uani 1 1 d .
N4 N 0.3382(3) 0.2906(3) 0.1268(3) 0.0410(14) Uani 1 1 d .
N5 N 0.4279(3) 0.3515(3) 0.1292(3) 0.0432(15) Uani 1 1 d .
N6 N 0.3756(3) 0.3924(3) 0.1273(3) 0.0418(13) Uani 1 1 d .
C1 C 0.3950(3) 0.1325(2) 0.0000 0.0350(14) Uani 1 2 d SD
C2 C 0.4702(3) 0.12960(19) 0.0000 0.0339(14) Uani 1 2 d SD
C3 C 0.5053(2) 0.12833(17) 0.0866(3) 0.0382(10) Uani 1 1 d D
H3 H 0.4827 0.1291 0.1453 0.046 Uiso 1 1 calc R
C4 C 0.5724(2) 0.1260(2) 0.0870(4) 0.0495(13) Uani 1 1 d D
C5 C 0.6062(4) 0.1245(4) 0.0000 0.055(2) Uani 1 2 d SD
H5 H 0.6518 0.1226 0.0000 0.066 Uiso 1 2 calc SR
C6 C 0.6116(3) 0.1244(3) 0.1805(3) 0.0647(19) Uani 1 1 d D
C7 C 0.1474(4) 0.1756(4) 0.1296(4) 0.0436(19) Uani 1 1 d .
H7 H 0.1322 0.2186 0.1322 0.052 Uiso 1 1 calc R
C8 C 0.2084(4) 0.0938(4) 0.1253(4) 0.0453(17) Uani 1 1 d .
H8 H 0.2456 0.0673 0.1245 0.054 Uiso 1 1 calc R
C9 C 0.4042(4) 0.2906(3) 0.1278(4) 0.0420(17) Uani 1 1 d .
H9 H 0.4299 0.2529 0.1274 0.050 Uiso 1 1 calc R
C10 C 0.3232(4) 0.3539(3) 0.1268(4) 0.0398(17) Uani 1 1 d .
H10B H 0.2803 0.3697 0.1264 0.048 Uiso 1 1 calc R

loop_
_atom_site_aniso_label
_atom_site_aniso_U_11
_atom_site_aniso_U_22
_atom_site_aniso_U_33
_atom_site_aniso_U_23
_atom_site_aniso_U_13
_atom_site_aniso_U_12
Br1 0.0351(6) 0.0351(6) 0.0433(8) 0.000 0.000 0.000
Br2 0.0329(3) 0.0329(3) 0.0438(4) 0.000 0.000 0.000
Br3 0.0368(6) 0.0368(6) 0.0438(8) 0.000 0.000 0.000
Cu1 0.0193(5) 0.0415(6) 0.1141(7) 0.0028(5) 0.0035(3) 0.0044(5)
Cu2 0.0357(6) 0.0360(6) 0.0804(4) -0.0008(3) 0.0009(3) -0.0204(2)
Cu3 0.0200(5) 0.0415(6) 0.1209(8) -0.0051(5) -0.0005(4) -0.0040(5)
O1 0.0312(19) 0.054(2) 0.0329(13) 0.0061(18) 0.0046(17) 0.0091(12)
O2 0.047(2) 0.089(3) 0.0417(19) 0.0007(18) -0.0085(16) 0.003(2)
O3 0.044(2) 0.254(7) 0.061(3) 0.002(3) -0.011(2) -0.019(4)
N1 0.020(3) 0.029(3) 0.072(3) -0.003(2) 0.006(2) -0.007(3)
N2 0.023(3) 0.033(3) 0.073(3) -0.005(2) 0.007(2) -0.007(3)
N3 0.016(3) 0.020(3) 0.082(4) -0.004(2) 0.0014(19) -0.004(2)
N4 0.024(3) 0.031(3) 0.068(3) -0.001(2) 0.002(2) -0.011(3)
N5 0.024(3) 0.029(3) 0.077(4) -0.005(2) 0.000(2) 0.003(3)
N6 0.022(3) 0.025(3) 0.079(3) 0.002(2) -0.002(2) 0.001(3)
C1 0.034(3) 0.027(3) 0.044(3) 0.000 0.000 -0.003(3)
C2 0.022(3) 0.043(4) 0.037(3) 0.000 0.000 -0.005(3)
C3 0.032(2) 0.049(3) 0.034(2) 0.002(2) -0.0001(18) 0.002(2)
C4 0.030(2) 0.074(4) 0.044(3) 0.004(3) -0.007(2) -0.005(3)
C5 0.043(4) 0.086(7) 0.037(3) 0.000 0.000 0.001(5)
C6 0.040(3) 0.121(6) 0.033(2) 0.005(3) -0.005(2) -0.028(3)
C7 0.045(5) 0.020(3) 0.066(4) -0.002(2) 0.010(3) -0.004(3)
C8 0.029(4) 0.025(4) 0.082(4) -0.007(3) 0.005(3) 0.001(3)
C9 0.037(4) 0.013(3) 0.076(4) -0.003(2) 0.004(3) -0.004(3)
C10 0.022(3) 0.018(3) 0.079(4) 0.002(2) -0.003(2) -0.002(3)

loop_
_atom_type_symbol
_atom_type_description
_atom_type_scat_dispersion_real
_atom_type_scat_dispersion_imag
_atom_type_scat_source
C C 0.0033 0.0016 'International Tables Vol C Tables 4.2.6.8 and 6.1.1.4'
H H 0.0000 0.0000 'International Tables Vol C Tables 4.2.6.8 and 6.1.1.4'
N N 0.0061 0.0033 'International Tables Vol C Tables 4.2.6.8 and 6.1.1.4'
O O 0.0106 0.0060 'International Tables Vol C Tables 4.2.6.8 and 6.1.1.4'
Cu Cu 0.3201 1.2651 'International Tables Vol C Tables 4.2.6.8 and 6.1.1.4'
Br Br -0.2901 2.4595 'International Tables Vol C Tables 4.2.6.8 and 6.1.1.4'

loop_
_geom_angle_atom_site_label_1
_geom_angle_atom_site_label_2
_geom_angle_atom_site_label_3
_geom_angle
_geom_angle_site_symmetry_1
_geom_angle_site_symmetry_3
N3 Cu1 N1 155.7(2) 3 .
N3 Cu1 Br1 99.84(16) 3 .
N1 Cu1 Br1 100.36(17) . .
N4 Cu2 N2 165.76(16) . .
N6 Cu3 N5 155.7(2) 3_655 .
C7 N1 N3 106.5(5) . .
C7 N1 Cu1 130.6(6) . .
N3 N1 Cu1 122.9(4) . .
C8 N2 C7 102.1(7) . .
C8 N2 Cu2 131.3(6) . .
C7 N2 Cu2 126.6(6) . .
C8 N3 N1 105.5(5) . .
C8 N3 Cu1 131.7(5) . 4
N1 N3 Cu1 122.8(4) . 4
C10 N4 C9 103.3(6) . .
C10 N4 Cu2 129.5(5) . .
C9 N4 Cu2 127.1(6) . .
C9 N5 N6 106.6(5) . .
C9 N5 Cu3 131.1(5) . .
N6 N5 Cu3 122.3(5) . .
C10 N6 N5 105.7(5) . .
C10 N6 Cu3 130.8(5) . 4_565
N5 N6 Cu3 123.4(5) . 4_565
O1 C1 O1 124.7(6) 10 .
O1 C1 C2 117.5(3) 10 .
O1 C1 C2 117.5(3) . .
C3 C2 C3 118.1(6) . 10
C3 C2 C1 121.0(3) . .
C3 C2 C1 121.0(3) 10 .
C4 C3 C2 121.1(5) . .
C4 C3 H3 119.4 . .
C2 C3 H3 119.4 . .
C3 C4 C5 119.7(5) . .
C3 C4 C6 122.0(5) . .
C5 C4 C6 118.3(5) . .
C4 C5 C4 120.1(7) 10 .
C4 C5 H5 119.9 10 .
C4 C5 H5 119.9 . .
O3 C6 O2 123.3(5) . .
O3 C6 C4 124.2(5) . .
O2 C6 C4 112.3(5) . .
N1 C7 N2 112.1(7) . .
N1 C7 H7 124.0 . .
N2 C7 H7 124.0 . .
N3 C8 N2 113.8(7) . .
N3 C8 H8 123.1 . .
N2 C8 H8 123.1 . .
N5 C9 N4 111.4(7) . .
N5 C9 H9 124.3 . .
N4 C9 H9 124.3 . .
N6 C10 N4 113.0(7) . .
N6 C10 H10B 123.5 . .
N4 C10 H10B 123.5 . .

loop_
_geom_bond_atom_site_label_1
_geom_bond_atom_site_label_2
_geom_bond_distance
_geom_bond_site_symmetry_2
Br1 Cu1 2.9726(10) .
Cu1 N3 1.887(5) 3
Cu1 N1 1.898(6) .
Cu2 N4 1.873(7) .
Cu2 N2 1.879(7) .
Cu3 N6 1.887(6) 3_655
Cu3 N5 1.890(6) .
O1 C1 1.249(4) .
O2 C6 1.311(6) .
O3 C6 1.154(7) .
N1 C7 1.307(9) .
N1 N3 1.366(8) .
N2 C8 1.335(10) .
N2 C7 1.340(10) .
N3 C8 1.289(10) .
N3 Cu1 1.887(5) 4
N4 C10 1.325(9) .
N4 C9 1.344(10) .
N5 C9 1.332(9) .
N5 N6 1.353(7) .
N6 C10 1.325(9) .
N6 Cu3 1.887(6) 4_565
C1 O1 1.249(4) 10
C1 C2 1.534(8) .
C2 C3 1.391(5) .
C2 C3 1.391(5) 10
C3 C4 1.368(6) .
C3 H3 0.9300 .
C4 C5 1.382(7) .
C4 C6 1.516(7) .
C5 C4 1.382(6) 10
C5 H5 0.9300 .
C7 H7 0.9300 .
C8 H8 0.9300 .
C9 H9 0.9300 .
C10 H10B 0.9300 .

loop_
_geom_torsion_atom_site_label_1
_geom_torsion_atom_site_label_2
_geom_torsion_atom_site_label_3
_geom_torsion_atom_site_label_4
_geom_torsion
_geom_torsion_site_symmetry_1
_geom_torsion_site_symmetry_4
N3 Cu1 N1 C7 -1.9(8) 3 .
Br1 Cu1 N1 C7 144.1(5) . .
N3 Cu1 N1 N3 -178.9(5) 3 .
Br1 Cu1 N1 N3 -33.0(4) . .
N4 Cu2 N2 C8 -169.3(6) . .
N4 Cu2 N2 C7 12.7(9) . .
C7 N1 N3 C8 0.4(6) . .
Cu1 N1 N3 C8 178.1(3) . .
C7 N1 N3 Cu1 178.2(4) . 4
Cu1 N1 N3 Cu1 -4.1(5) . 4
N2 Cu2 N4 C10 -14.8(9) . .
N2 Cu2 N4 C9 167.1(6) . .
N6 Cu3 N5 C9 -1.5(8) 3_655 .
N6 Cu3 N5 N6 -178.4(5) 3_655 .
C9 N5 N6 C10 1.2(5) . .
Cu3 N5 N6 C10 178.8(4) . .
C9 N5 N6 Cu3 -180.0(3) . 4_565
Cu3 N5 N6 Cu3 -2.4(5) . 4_565
O1 C1 C2 C3 176.6(4) 10 .
O1 C1 C2 C3 3.2(5) . .
O1 C1 C2 C3 -3.2(5) 10 10
O1 C1 C2 C3 -176.6(4) . 10
C3 C2 C3 C4 0.1(6) 10 .
C1 C2 C3 C4 -179.7(2) . .
C2 C3 C4 C5 -0.4(5) . .
C2 C3 C4 C6 -179.8(3) . .
C3 C4 C5 C4 0.6(9) . 10
C6 C4 C5 C4 -180.0(5) . 10
C3 C4 C6 O3 -175.7(6) . .
C5 C4 C6 O3 4.9(9) . .
C3 C4 C6 O2 -1.0(7) . .
C5 C4 C6 O2 179.6(6) . .
N3 N1 C7 N2 0.3(6) . .
Cu1 N1 C7 N2 -177.1(4) . .
C8 N2 C7 N1 -0.9(6) . .
Cu2 N2 C7 N1 177.6(4) . .
N1 N3 C8 N2 -1.1(7) . .
Cu1 N3 C8 N2 -178.6(4) 4 .
C7 N2 C8 N3 1.2(7) . .
Cu2 N2 C8 N3 -177.1(3) . .
N6 N5 C9 N4 -1.1(6) . .
Cu3 N5 C9 N4 -178.5(4) . .
C10 N4 C9 N5 0.6(6) . .
Cu2 N4 C9 N5 179.1(3) . .
N5 N6 C10 N4 -0.9(6) . .
Cu3 N6 C10 N4 -179.6(4) 4_565 .
C9 N4 C10 N6 0.2(6) . .
Cu2 N4 C10 N6 -178.2(4) . .
